data_7029791
loop_
_publ_author_name
'Zhang, Lei'
'Kuang, Xiaofei'
'Wu, Xiaoyuan'
'Yang, Wenbin'
'Lu, Canzhong'

_publ_section_title
;
 Supramolecular interactions induced hinge-like motion of a metal-organic
 framework accompanied by anisotropic thermal expansion.
;
_journal_issue 19
_journal_name_full 'Dalton transactions (Cambridge, England : 2003)'
_journal_page_first 7146
_journal_page_last 7152
_journal_paper_doi 10.1039/c3dt53580k
_journal_volume 43
_journal_year 2014
_chemical_formula_sum 'C72 H51 Ag4 Mo8 N24 O27.5'
_chemical_formula_weight 2891.37
_chemical_name_systematic
; 
 ? 
;
_space_group_IT_number 15
_symmetry_cell_setting monoclinic
_symmetry_space_group_name_Hall '-C 2yc'
_symmetry_space_group_name_H-M 'C 1 2/c 1'
_atom_sites_solution_hydrogens geom
_atom_sites_solution_primary direct
_atom_sites_solution_secondary difmap
_audit_creation_method SHELXL-97
_cell_angle_alpha 90.00
_cell_angle_beta 115.404(4)
_cell_angle_gamma 90.00
_cell_formula_units_Z 4
_cell_length_a 22.0383(6)
_cell_length_b 16.4151(6)
_cell_length_c 25.6790(8)
_cell_measurement_reflns_used 18803
_cell_measurement_temperature 190.01(10)
_cell_measurement_theta_max 29.4560
_cell_measurement_theta_min 3.3120
_cell_volume 8391.4(5)
_computing_structure_refinement 'SHELXL-97 (Sheldrick, 1997)'
_computing_structure_solution 'SHELXS-97 (Sheldrick, 1990)'
_diffrn_ambient_temperature 190.01(10)
_diffrn_detector_area_resol_mean 10.3503
_diffrn_measured_fraction_theta_full 0.971
_diffrn_measured_fraction_theta_max 0.971
_diffrn_measurement_device_type 'SuperNova, Dual, Cu at zero, Atlas'
_diffrn_measurement_method '\w scans'
_diffrn_radiation_monochromator mirror
_diffrn_radiation_source 'SuperNova (Mo) X-ray Source'
_diffrn_radiation_type MoK\a
_diffrn_radiation_wavelength 0.71073
_diffrn_reflns_av_R_equivalents 0.0363
_diffrn_reflns_av_sigmaI/netI 0.0447
_diffrn_reflns_limit_h_max 26
_diffrn_reflns_limit_h_min -21
_diffrn_reflns_limit_k_max 19
_diffrn_reflns_limit_k_min -18
_diffrn_reflns_limit_l_max 20
_diffrn_reflns_limit_l_min -30
_diffrn_reflns_number 19468
_diffrn_reflns_theta_full 25.00
_diffrn_reflns_theta_max 25.00
_diffrn_reflns_theta_min 3.07
_exptl_absorpt_coefficient_mu 2.158
_exptl_absorpt_correction_T_max 1.00000
_exptl_absorpt_correction_T_min 0.77675
_exptl_absorpt_correction_type multi-scan
_exptl_crystal_colour pale-yellow
_exptl_crystal_density_diffrn 2.289
_exptl_crystal_density_method 'not measured'
_exptl_crystal_description block-like
_exptl_crystal_F_000 5580
_exptl_crystal_size_max 0.31
_exptl_crystal_size_mid 0.14
_exptl_crystal_size_min 0.08
_refine_diff_density_max 1.043
_refine_diff_density_min -1.122
_refine_diff_density_rms 0.109
_refine_ls_extinction_method none
_refine_ls_goodness_of_fit_ref 1.093
_refine_ls_hydrogen_treatment constr
_refine_ls_matrix_type full
_refine_ls_number_parameters 619
_refine_ls_number_reflns 7194
_refine_ls_number_restraints 0
_refine_ls_restrained_S_all 1.093
_refine_ls_R_factor_all 0.0335
_refine_ls_R_factor_gt 0.0283
_refine_ls_shift/su_max 0.002
_refine_ls_shift/su_mean 0.000
_refine_ls_structure_factor_coef Fsqd
_refine_ls_weighting_details 'calc w=1/[\s^2^(Fo^2^)+(0.0205P)^2^+0.0000P] where P=(Fo^2^+2Fc^2^)/3'
_refine_ls_weighting_scheme calc
_refine_ls_wR_factor_gt 0.0604
_refine_ls_wR_factor_ref 0.0636
_reflns_number_gt 6415
_reflns_number_total 7194
_reflns_threshold_expression >2sigma(I)
_cod_data_source_file c3dt53580k2.cif
_cod_data_source_block A_190K
_cod_depositor_comments
;Adding full bibliography for
 ./tmp-cod-update-bibliographies-12899/cifs/7029791.cif.
;
_cod_original_sg_symbol_H-M C2/c
_cod_original_formula_sum 'C72 H51 Ag4 Mo8 N24 O27.50'
_cod_database_code 7029791

loop_
_symmetry_equiv_pos_as_xyz
'x, y, z'
'-x, y, -z+1/2'
'x+1/2, y+1/2, z'
'-x+1/2, y+1/2, -z+1/2'
'-x, -y, -z'
'x, -y, z-1/2'
'-x+1/2, -y+1/2, -z'
'x+1/2, -y+1/2, z-1/2'

loop_
_atom_site_label
_atom_site_type_symbol
_atom_site_fract_x
_atom_site_fract_y
_atom_site_fract_z
_atom_site_U_iso_or_equiv
_atom_site_adp_type
_atom_site_occupancy
_atom_site_symmetry_multiplicity
_atom_site_calc_flag
_atom_site_refinement_flags
Ag1 Ag 0.344043(13) 0.04164(2) 0.368111(13) 0.02435(9) Uani 1 1 d .
Ag2 Ag 0.823048(14) 0.24999(2) 0.867650(13) 0.02813(9) Uani 1 1 d .
C17 C 0.62428(16) 0.2425(2) 0.50295(16) 0.0155(8) Uani 1 1 d .
C20 C 0.73570(16) 0.4333(2) 0.38904(17) 0.0204(9) Uani 1 1 d .
H20A H 0.7139 0.4391 0.3492 0.024 Uiso 1 1 calc R
C21 C 1.00281(16) 0.1170(2) 0.99680(17) 0.0197(8) Uani 1 1 d .
H21A H 1.0222 0.1173 1.0369 0.024 Uiso 1 1 calc R
C22 C 1.09731(15) 0.0309(2) 1.00158(16) 0.0144(8) Uani 1 1 d .
C23 C 0.56013(16) 0.1975(2) 0.47065(16) 0.0151(8) Uani 1 1 d .
C24 C 0.53320(17) 0.1881(2) 0.41130(17) 0.0194(9) Uani 1 1 d .
H24A H 0.5544 0.2101 0.3901 0.023 Uiso 1 1 calc R
C26 C 1.21976(17) -0.1501(2) 0.89295(17) 0.0199(9) Uani 1 1 d .
H26A H 1.1995 -0.1544 0.8530 0.024 Uiso 1 1 calc R
C28 C 1.27780(17) -0.1370(2) 1.00976(17) 0.0213(9) Uani 1 1 d .
H28A H 1.2986 -0.1340 1.0498 0.026 Uiso 1 1 calc R
C31 C 0.52672(17) 0.1634(2) 0.50030(17) 0.0207(9) Uani 1 1 d .
H31A H 0.5442 0.1677 0.5402 0.025 Uiso 1 1 calc R
C32 C 0.94347(16) 0.1581(2) 0.96589(16) 0.0202(9) Uani 1 1 d .
H32A H 0.9234 0.1858 0.9860 0.024 Uiso 1 1 calc R
C34 C 0.74307(16) 0.2635(2) 0.65187(16) 0.0195(9) Uani 1 1 d .
C35 C 1.17813(17) 0.0431(3) 1.18178(17) 0.0245(9) Uani 1 1 d .
H35A H 1.1342 0.0615 1.1617 0.029 Uiso 1 1 calc R
C36 C 0.71035(16) 0.2734(2) 0.58824(16) 0.0164(8) Uani 1 1 d .
C37 C 1.18211(16) -0.0505(2) 1.00736(16) 0.0149(8) Uani 1 1 d .
C39 C 0.79856(16) 0.4158(2) 0.50549(16) 0.0172(8) Uani 1 1 d .
H39A H 0.8211 0.4119 0.5454 0.021 Uiso 1 1 calc R
C40 C 1.17975(16) -0.0026(2) 1.08896(16) 0.0176(8) Uani 1 1 d .
C41 C 1.30641(18) -0.0070(3) 1.24341(17) 0.0270(10) Uani 1 1 d .
H41A H 1.3505 -0.0240 1.2645 0.032 Uiso 1 1 calc R
C42 C 0.70578(16) 0.3272(2) 0.50573(16) 0.0163(8) Uani 1 1 d .
C43 C 1.21538(16) -0.1000(2) 0.97817(16) 0.0170(8) Uani 1 1 d .
C44 C 0.46693(17) 0.1230(3) 0.46955(17) 0.0250(9) Uani 1 1 d .
H44A H 0.4446 0.1006 0.4897 0.030 Uiso 1 1 calc R
C45 C 1.03298(16) 0.0754(2) 0.96759(16) 0.0148(8) Uani 1 1 d .
C46 C 1.30787(17) -0.1782(2) 0.97987(17) 0.0227(9) Uani 1 1 d .
H46A H 1.3495 -0.2023 1.0009 0.027 Uiso 1 1 calc R
C47 C 0.82562(17) 0.4592(2) 0.47431(17) 0.0186(8) Uani 1 1 d .
H47A H 0.8674 0.4833 0.4946 0.022 Uiso 1 1 calc R
C48 C 0.74570(19) 0.2067(3) 0.73784(18) 0.0280(10) Uani 1 1 d .
H48A H 0.7271 0.1714 0.7554 0.034 Uiso 1 1 calc R
C49 C 0.47349(17) 0.1448(2) 0.38455(17) 0.0230(9) Uani 1 1 d .
H49A H 0.4563 0.1366 0.3449 0.028 Uiso 1 1 calc R
C50 C 1.21054(18) 0.0514(3) 1.24062(17) 0.0272(10) Uani 1 1 d .
H50A H 1.1874 0.0748 1.2598 0.033 Uiso 1 1 calc R
C51 C 1.00230(17) 0.0755(2) 0.90795(17) 0.0224(9) Uani 1 1 d .
H51A H 1.0209 0.0469 0.8870 0.027 Uiso 1 1 calc R
C52 C 1.21131(17) 0.0074(2) 1.15250(16) 0.0194(8) Uani 1 1 d .
C53 C 0.73623(16) 0.3780(2) 0.47519(16) 0.0164(8) Uani 1 1 d .
C54 C 0.82724(19) 0.2969(3) 0.74460(18) 0.0293(10) Uani 1 1 d .
H54A H 0.8659 0.3259 0.7672 0.035 Uiso 1 1 calc R
C55 C 1.27757(17) -0.0183(2) 1.18415(18) 0.0253(9) Uani 1 1 d .
H55A H 1.3016 -0.0424 1.1660 0.030 Uiso 1 1 calc R
C56 C 1.18635(16) -0.1083(2) 0.91899(16) 0.0177(8) Uani 1 1 d .
H56A H 1.1444 -0.0856 0.8969 0.021 Uiso 1 1 calc R
C57 C 0.70461(17) 0.3889(2) 0.41566(16) 0.0190(8) Uani 1 1 d .
H57A H 0.6626 0.3661 0.3941 0.023 Uiso 1 1 calc R
C58 C 0.80199(18) 0.3053(2) 0.68565(17) 0.0241(9) Uani 1 1 d .
H58A H 0.8235 0.3378 0.6690 0.029 Uiso 1 1 calc R
C59 C 0.71602(18) 0.2116(3) 0.67845(17) 0.0240(9) Uani 1 1 d .
H59A H 0.6784 0.1804 0.6567 0.029 Uiso 1 1 calc R
C60 C 0.94322(17) 0.1191(2) 0.88008(17) 0.0230(9) Uani 1 1 d .
H60A H 0.9234 0.1202 0.8400 0.028 Uiso 1 1 calc R
N1 N 0.43951(13) 0.11428(19) 0.41219(14) 0.0196(7) Uani 1 1 d .
N2 N 0.79617(13) 0.46893(18) 0.41734(13) 0.0164(7) Uani 1 1 d .
N3 N 0.80019(15) 0.2502(2) 0.77175(14) 0.0265(8) Uani 1 1 d .
N4 N 0.64811(13) 0.28904(19) 0.47305(13) 0.0163(7) Uani 1 1 d .
N5 N 0.73846(13) 0.32270(19) 0.56327(13) 0.0173(7) Uani 1 1 d .
N6 N 0.65352(13) 0.23159(19) 0.55984(13) 0.0181(7) Uani 1 1 d .
N7 N 0.91322(14) 0.1598(2) 0.90774(14) 0.0222(7) Uani 1 1 d .
N8 N 1.28014(14) -0.18532(19) 0.92206(14) 0.0191(7) Uani 1 1 d .
N9 N 1.27477(15) 0.0268(2) 1.27187(14) 0.0265(8) Uani 1 1 d .
N10 N 1.12590(13) -0.00982(19) 0.97340(13) 0.0165(7) Uani 1 1 d .
N11 N 1.21091(13) -0.04912(19) 1.06483(14) 0.0204(7) Uani 1 1 d .
N12 N 1.12201(13) 0.03761(19) 1.05936(13) 0.0169(7) Uani 1 1 d .
Mo1 Mo 0.5000 0.03746(4) 0.2500 0.03511(15) Uani 1 2 d S
Mo2 Mo 0.498248(14) -0.08803(2) 0.360363(14) 0.01786(9) Uani 1 1 d .
Mo3 Mo 0.488811(14) -0.29121(2) 0.356296(14) 0.01767(9) Uani 1 1 d .
Mo4 Mo 0.5000 -0.40120(3) 0.2500 0.02513(12) Uani 1 2 d S
Mo5 Mo 0.408267(14) -0.19336(2) 0.208784(14) 0.01628(9) Uani 1 1 d .
O1 O 0.5620(2) 0.0994(3) 0.2953(2) 0.0896(16) Uani 1 1 d .
O2 O 0.46403(12) -0.01435(17) 0.29306(12) 0.0277(7) Uani 1 1 d .
O3 O 0.55204(12) -0.02495(18) 0.41183(12) 0.0334(7) Uani 1 1 d .
O4 O 0.42634(12) -0.08321(18) 0.36983(13) 0.0305(7) Uani 1 1 d .
O5 O 0.53329(12) -0.19012(16) 0.39262(11) 0.0245(6) Uani 1 1 d .
O6 O 0.44604(14) -0.18564(17) 0.28576(12) 0.0336(7) Uani 1 1 d .
O7 O 0.42611(13) -0.10460(18) 0.17878(13) 0.0348(7) Uani 1 1 d .
O8 O 0.32330(12) -0.19995(17) 0.18254(13) 0.0339(8) Uani 1 1 d .
O9 O 0.42100(12) -0.28760(18) 0.37133(13) 0.0329(7) Uani 1 1 d .
O10 O 0.54110(12) -0.35725(18) 0.40558(12) 0.0321(7) Uani 1 1 d .
O11 O 0.44970(12) -0.35810(16) 0.28780(12) 0.0257(6) Uani 1 1 d .
O12 O 0.43804(12) -0.28229(17) 0.18667(12) 0.0253(6) Uani 1 1 d .
O13 O 0.55679(14) -0.4640(2) 0.29977(13) 0.0402(8) Uani 1 1 d .
O14 O 0.5988(4) -0.6133(5) 0.2675(3) 0.081(3) Uani 0.50 1 d P
H14A H 0.5858 -0.5693 0.2770 0.122 Uiso 0.50 1 d PR
H14B H 0.5695 -0.6498 0.2624 0.122 Uiso 0.50 1 d PR
O15 O 0.5000 -0.7362(11) 0.2500 0.261(17) Uani 0.50 2 d SP
H15A H 0.5194 -0.7812 0.2637 0.392 Uiso 0.25 1 d PR
H15B H 0.5299 -0.7002 0.2558 0.392 Uiso 0.25 1 d PR

loop_
_atom_site_aniso_label
_atom_site_aniso_U_11
_atom_site_aniso_U_22
_atom_site_aniso_U_33
_atom_site_aniso_U_23
_atom_site_aniso_U_13
_atom_site_aniso_U_12
Ag1 0.02215(16) 0.0326(2) 0.01699(17) -0.00214(14) 0.00719(13) -0.00980(12)
Ag2 0.02974(17) 0.0371(2) 0.01684(18) -0.00082(14) 0.00934(14) 0.01255(13)
C17 0.0158(18) 0.016(2) 0.015(2) 0.0021(16) 0.0074(16) 0.0027(14)
C20 0.022(2) 0.024(2) 0.013(2) -0.0007(18) 0.0060(17) -0.0002(16)
C21 0.0238(19) 0.019(2) 0.017(2) 0.0007(17) 0.0101(17) 0.0023(16)
C22 0.0139(17) 0.013(2) 0.015(2) -0.0032(16) 0.0054(16) -0.0056(14)
C23 0.0178(18) 0.011(2) 0.018(2) -0.0015(16) 0.0088(16) 0.0016(14)
C24 0.022(2) 0.020(2) 0.018(2) 0.0041(17) 0.0101(17) -0.0017(15)
C26 0.025(2) 0.017(2) 0.018(2) -0.0051(17) 0.0093(17) -0.0067(15)
C28 0.024(2) 0.021(2) 0.015(2) 0.0007(17) 0.0055(17) 0.0055(16)
C31 0.025(2) 0.022(2) 0.017(2) -0.0008(18) 0.0114(17) -0.0059(16)
C32 0.0196(19) 0.024(2) 0.017(2) -0.0026(18) 0.0077(17) 0.0026(16)
C34 0.0188(19) 0.025(2) 0.016(2) -0.0005(18) 0.0082(17) 0.0024(15)
C35 0.0179(19) 0.037(3) 0.014(2) -0.0040(19) 0.0025(17) 0.0028(16)
C36 0.0161(18) 0.016(2) 0.018(2) -0.0006(17) 0.0074(16) 0.0040(15)
C37 0.0154(18) 0.013(2) 0.015(2) 0.0011(16) 0.0055(16) -0.0017(14)
C39 0.0171(18) 0.018(2) 0.013(2) -0.0025(17) 0.0039(16) -0.0008(14)
C40 0.0174(19) 0.019(2) 0.015(2) -0.0039(17) 0.0053(16) -0.0038(15)
C41 0.022(2) 0.035(3) 0.017(2) 0.001(2) 0.0018(18) 0.0030(17)
C42 0.0160(18) 0.015(2) 0.020(2) -0.0030(17) 0.0093(17) 0.0033(14)
C43 0.0187(18) 0.014(2) 0.022(2) -0.0037(17) 0.0118(17) -0.0038(14)
C44 0.021(2) 0.038(3) 0.018(2) 0.001(2) 0.0108(18) -0.0067(17)
C45 0.0167(18) 0.011(2) 0.016(2) -0.0009(16) 0.0062(16) -0.0059(14)
C46 0.0183(19) 0.023(2) 0.022(2) -0.0013(18) 0.0035(17) 0.0054(15)
C47 0.0190(19) 0.015(2) 0.020(2) -0.0001(17) 0.0063(17) -0.0013(14)
C48 0.035(2) 0.031(3) 0.021(2) 0.000(2) 0.015(2) -0.0060(18)
C49 0.0218(19) 0.031(3) 0.015(2) -0.0057(19) 0.0062(17) -0.0016(16)
C50 0.024(2) 0.036(3) 0.019(2) -0.008(2) 0.0070(19) -0.0003(17)
C51 0.023(2) 0.026(2) 0.021(2) -0.0011(18) 0.0116(18) 0.0054(16)
C52 0.025(2) 0.017(2) 0.015(2) -0.0008(17) 0.0070(17) -0.0004(15)
C53 0.0192(19) 0.013(2) 0.020(2) 0.0005(17) 0.0115(17) 0.0041(14)
C54 0.026(2) 0.036(3) 0.020(2) -0.006(2) 0.0043(19) -0.0075(18)
C55 0.025(2) 0.027(2) 0.023(2) 0.0009(19) 0.0088(18) 0.0082(17)
C56 0.0128(17) 0.019(2) 0.019(2) -0.0016(17) 0.0053(16) 0.0008(14)
C57 0.0191(18) 0.021(2) 0.016(2) -0.0040(17) 0.0071(16) -0.0030(15)
C58 0.024(2) 0.027(2) 0.019(2) -0.0014(18) 0.0074(18) -0.0089(16)
C59 0.023(2) 0.030(2) 0.016(2) -0.0044(19) 0.0059(18) -0.0094(17)
C60 0.024(2) 0.028(2) 0.014(2) 0.0013(18) 0.0050(17) 0.0025(16)
N1 0.0185(15) 0.0206(19) 0.0168(18) -0.0031(15) 0.0047(14) -0.0021(13)
N2 0.0178(16) 0.0128(17) 0.0184(18) 0.0006(14) 0.0075(14) -0.0013(12)
N3 0.0293(18) 0.033(2) 0.0158(18) -0.0002(16) 0.0080(16) -0.0004(15)
N4 0.0167(15) 0.0160(18) 0.0153(17) -0.0012(14) 0.0061(14) 0.0007(12)
N5 0.0201(15) 0.0158(18) 0.0163(18) 0.0008(14) 0.0082(14) -0.0006(12)
N6 0.0155(15) 0.0222(19) 0.0180(18) -0.0030(15) 0.0087(14) -0.0031(13)
N7 0.0218(16) 0.023(2) 0.0222(19) 0.0040(16) 0.0101(15) 0.0047(13)
N8 0.0188(16) 0.0204(19) 0.0188(18) 0.0007(15) 0.0087(14) 0.0025(13)
N9 0.0274(18) 0.031(2) 0.0166(18) -0.0012(16) 0.0055(16) -0.0017(14)
N10 0.0183(15) 0.0156(18) 0.0170(17) -0.0005(14) 0.0090(14) -0.0018(12)
N11 0.0207(16) 0.0215(19) 0.0188(19) 0.0002(15) 0.0082(15) 0.0025(13)
N12 0.0155(15) 0.0186(18) 0.0140(17) -0.0041(14) 0.0040(14) 0.0012(12)
Mo1 0.0391(3) 0.0385(4) 0.0436(4) 0.000 0.0328(3) 0.000
Mo2 0.02125(17) 0.0192(2) 0.01237(18) -0.00152(14) 0.00646(14) -0.00091(13)
Mo3 0.02210(18) 0.0178(2) 0.01522(18) 0.00359(14) 0.01003(15) 0.00072(13)
Mo4 0.0281(3) 0.0296(3) 0.0186(3) 0.000 0.0109(2) 0.000
Mo5 0.01610(17) 0.01694(19) 0.01461(18) -0.00118(14) 0.00547(15) 0.00032(12)
O1 0.113(3) 0.083(3) 0.121(4) -0.066(3) 0.097(3) -0.061(3)
O2 0.0359(15) 0.0222(16) 0.0226(16) 0.0006(13) 0.0101(13) 0.0024(12)
O3 0.0338(15) 0.0357(19) 0.0247(17) -0.0107(14) 0.0068(14) -0.0033(13)
O4 0.0253(14) 0.0334(19) 0.0316(17) 0.0046(14) 0.0110(13) 0.0071(12)
O5 0.0272(14) 0.0266(17) 0.0174(15) -0.0028(12) 0.0074(12) -0.0002(11)
O6 0.0542(17) 0.0211(17) 0.0213(17) 0.0006(13) 0.0122(15) 0.0029(13)
O7 0.0457(16) 0.0288(18) 0.042(2) 0.0108(15) 0.0303(16) 0.0133(13)
O8 0.0183(14) 0.0330(19) 0.045(2) -0.0170(15) 0.0081(14) -0.0002(11)
O9 0.0346(15) 0.0322(18) 0.0382(19) 0.0006(15) 0.0216(14) -0.0008(12)
O10 0.0387(15) 0.0333(19) 0.0297(17) 0.0134(14) 0.0200(14) 0.0146(13)
O11 0.0301(14) 0.0236(17) 0.0252(16) -0.0019(13) 0.0136(13) -0.0052(11)
O12 0.0302(14) 0.0251(17) 0.0269(16) 0.0023(13) 0.0181(13) 0.0021(11)
O13 0.0489(18) 0.036(2) 0.0331(19) 0.0021(15) 0.0151(16) 0.0007(14)
O14 0.092(5) 0.072(6) 0.046(5) -0.027(4) -0.003(4) 0.035(5)
O15 0.30(3) 0.056(12) 0.58(6) 0.000 0.34(3) 0.000

loop_
_atom_type_symbol
_atom_type_description
_atom_type_scat_dispersion_real
_atom_type_scat_dispersion_imag
_atom_type_scat_source
C C 0.0033 0.0016 'International Tables Vol C Tables 4.2.6.8 and 6.1.1.4'
H H 0.0000 0.0000 'International Tables Vol C Tables 4.2.6.8 and 6.1.1.4'
N N 0.0061 0.0033 'International Tables Vol C Tables 4.2.6.8 and 6.1.1.4'
O O 0.0106 0.0060 'International Tables Vol C Tables 4.2.6.8 and 6.1.1.4'
Mo Mo -1.6832 0.6857 'International Tables Vol C Tables 4.2.6.8 and 6.1.1.4'
Ag Ag -0.8971 1.1015 'International Tables Vol C Tables 4.2.6.8 and 6.1.1.4'

loop_
_geom_angle_atom_site_label_1
_geom_angle_atom_site_label_2
_geom_angle_atom_site_label_3
_geom_angle
_geom_angle_site_symmetry_1
_geom_angle_site_symmetry_3
N1 Ag1 N9 130.04(12) . 1_454
N1 Ag1 N2 123.24(11) . 3_445
N9 Ag1 N2 106.70(11) 1_454 3_445
N8 Ag2 N3 134.93(11) 3_455 .
N8 Ag2 N7 121.89(11) 3_455 .
N3 Ag2 N7 103.17(11) . .
N6 C17 N4 125.5(3) . .
N6 C17 C23 116.1(3) . .
N4 C17 C23 118.3(3) . .
N2 C20 C57 123.6(4) . .
C32 C21 C45 119.3(4) . .
N10 C22 N12 125.4(3) . .
N10 C22 C45 118.7(3) . .
N12 C22 C45 115.9(3) . .
C24 C23 C31 118.8(3) . .
C24 C23 C17 121.5(3) . .
C31 C23 C17 119.7(3) . .
C23 C24 C49 117.9(3) . .
N8 C26 C56 123.6(4) . .
C46 C28 C43 118.4(4) . .
C44 C31 C23 118.8(4) . .
N7 C32 C21 122.9(3) . .
C59 C34 C58 118.8(4) . .
C59 C34 C36 120.3(3) . .
C58 C34 C36 120.9(3) . .
C50 C35 C52 119.5(3) . .
N6 C36 N5 124.6(3) . .
N6 C36 C34 116.3(3) . .
N5 C36 C34 119.2(3) . .
N11 C37 N10 125.2(3) . .
N11 C37 C43 117.5(3) . .
N10 C37 C43 117.3(3) . .
C47 C39 C53 118.1(3) . .
N12 C40 N11 124.5(3) . .
N12 C40 C52 116.9(3) . .
N11 C40 C52 118.6(3) . .
N9 C41 C55 123.9(3) . .
N5 C42 N4 125.6(3) . .
N5 C42 C53 117.5(3) . .
N4 C42 C53 116.9(3) . .
C56 C43 C28 118.1(3) . .
C56 C43 C37 120.7(3) . .
C28 C43 C37 121.1(3) . .
N1 C44 C31 123.4(3) . .
C21 C45 C51 118.8(3) . .
C21 C45 C22 118.8(3) . .
C51 C45 C22 122.4(3) . .
N8 C46 C28 123.6(3) . .
N2 C47 C39 124.7(3) . .
N3 C48 C59 123.5(4) . .
N1 C49 C24 124.0(4) . .
N9 C50 C35 122.7(4) . .
C60 C51 C45 118.5(4) . .
C35 C52 C55 118.4(4) . .
C35 C52 C40 122.5(3) . .
C55 C52 C40 119.1(3) . .
C57 C53 C39 117.5(3) . .
C57 C53 C42 121.6(3) . .
C39 C53 C42 120.8(3) . .
N3 C54 C58 124.8(4) . .
C41 C55 C52 118.0(4) . .
C26 C56 C43 119.6(3) . .
C20 C57 C53 119.7(3) . .
C54 C58 C34 117.6(4) . .
C48 C59 C34 118.9(4) . .
N7 C60 C51 123.6(4) . .
C49 N1 C44 117.1(3) . .
C49 N1 Ag1 123.3(3) . .
C44 N1 Ag1 119.5(2) . .
C47 N2 C20 116.3(3) . .
C47 N2 Ag1 123.0(2) . 3
C20 N2 Ag1 120.7(2) . 3
C54 N3 C48 116.2(3) . .
C54 N3 Ag2 128.3(3) . .
C48 N3 Ag2 114.7(3) . .
C17 N4 C42 114.0(3) . .
C36 N5 C42 114.9(3) . .
C17 N6 C36 115.4(3) . .
C60 N7 C32 117.0(3) . .
C60 N7 Ag2 127.1(3) . .
C32 N7 Ag2 115.1(2) . .
C26 N8 C46 116.7(3) . .
C26 N8 Ag2 115.8(2) . 3_545
C46 N8 Ag2 127.6(2) . 3_545
C41 N9 C50 117.4(3) . .
C41 N9 Ag1 111.9(2) . 1_656
C50 N9 Ag1 130.5(3) . 1_656
C22 N10 C37 114.7(3) . .
C37 N11 C40 115.2(3) . .
C40 N12 C22 114.9(3) . .
O1 Mo1 O1 106.5(4) . 2_655
O1 Mo1 O2 107.17(17) . .
O1 Mo1 O2 105.22(14) 2_655 .
O1 Mo1 O2 105.22(14) . 2_655
O1 Mo1 O2 107.17(17) 2_655 2_655
O2 Mo1 O2 124.42(17) . 2_655
O3 Mo2 O4 104.01(14) . .
O3 Mo2 O5 100.54(13) . .
O4 Mo2 O5 102.10(12) . .
O3 Mo2 O2 100.65(13) . .
O4 Mo2 O2 93.84(12) . .
O5 Mo2 O2 149.44(12) . .
O3 Mo2 O7 91.00(12) . 2_655
O4 Mo2 O7 163.54(12) . 2_655
O5 Mo2 O7 81.36(11) . 2_655
O2 Mo2 O7 76.50(11) . 2_655
O3 Mo2 O6 166.44(12) . .
O4 Mo2 O6 89.32(12) . .
O5 Mo2 O6 73.76(10) . .
O2 Mo2 O6 80.60(11) . .
O7 Mo2 O6 76.09(10) 2_655 .
O10 Mo3 O9 103.66(13) . .
O10 Mo3 O11 102.22(13) . .
O9 Mo3 O11 97.71(12) . .
O10 Mo3 O5 98.42(13) . .
O9 Mo3 O5 99.93(13) . .
O11 Mo3 O5 148.74(11) . .
O10 Mo3 O12 90.40(11) . 2_655
O9 Mo3 O12 165.22(12) . 2_655
O11 Mo3 O12 74.48(10) . 2_655
O5 Mo3 O12 82.20(10) . 2_655
O10 Mo3 O6 162.55(11) . .
O9 Mo3 O6 92.73(12) . .
O11 Mo3 O6 81.10(11) . .
O5 Mo3 O6 72.49(10) . .
O12 Mo3 O6 73.85(10) 2_655 .
O13 Mo4 O13 105.3(2) 2_655 .
O13 Mo4 O11 101.99(12) 2_655 .
O13 Mo4 O11 104.18(13) . .
O13 Mo4 O11 104.18(13) 2_655 2_655
O13 Mo4 O11 101.99(12) . 2_655
O11 Mo4 O11 136.18(16) . 2_655
O8 Mo5 O7 107.01(14) . .
O8 Mo5 O12 108.28(12) . .
O7 Mo5 O12 110.69(13) . .
O8 Mo5 O6 110.71(15) . .
O7 Mo5 O6 109.73(14) . .
O12 Mo5 O6 110.36(13) . .
Mo1 O2 Mo2 135.56(13) . .
Mo2 O5 Mo3 121.35(13) . .
Mo5 O6 Mo2 140.48(15) . .
Mo5 O6 Mo3 129.13(14) . .
Mo2 O6 Mo3 88.90(10) . .
Mo5 O7 Mo2 128.69(14) . 2_655
Mo4 O11 Mo3 123.16(12) . .
Mo5 O12 Mo3 128.87(14) . 2_655

loop_
_geom_bond_atom_site_label_1
_geom_bond_atom_site_label_2
_geom_bond_distance
_geom_bond_site_symmetry_2
Ag1 N1 2.255(3) .
Ag1 N9 2.294(3) 1_454
Ag1 N2 2.298(3) 3_445
Ag2 N8 2.260(3) 3_455
Ag2 N3 2.292(3) .
Ag2 N7 2.333(3) .
C17 N6 1.332(5) .
C17 N4 1.340(5) .
C17 C23 1.492(5) .
C20 N2 1.348(4) .
C20 C57 1.367(5) .
C21 C32 1.380(5) .
C21 C45 1.378(5) .
C22 N10 1.326(4) .
C22 N12 1.348(5) .
C22 C45 1.497(5) .
C23 C24 1.386(5) .
C23 C31 1.384(5) .
C24 C49 1.390(5) .
C26 N8 1.345(4) .
C26 C56 1.372(5) .
C28 C46 1.386(5) .
C28 C43 1.401(5) .
C31 C44 1.381(5) .
C32 N7 1.349(5) .
C34 C59 1.377(5) .
C34 C58 1.394(5) .
C34 C36 1.485(5) .
C35 C50 1.373(5) .
C35 C52 1.384(5) .
C36 N6 1.337(4) .
C36 N5 1.338(5) .
C37 N11 1.333(5) .
C37 N10 1.347(4) .
C37 C43 1.494(5) .
C39 C47 1.383(5) .
C39 C53 1.400(5) .
C40 N12 1.343(4) .
C40 N11 1.343(5) .
C40 C52 1.483(5) .
C41 N9 1.328(5) .
C41 C55 1.387(6) .
C42 N5 1.339(5) .
C42 N4 1.340(4) .
C42 C53 1.488(5) .
C43 C56 1.379(5) .
C44 N1 1.338(5) .
C45 C51 1.384(5) .
C46 N8 1.346(5) .
C47 N2 1.331(5) .
C48 N3 1.346(5) .
C48 C59 1.380(5) .
C49 N1 1.331(5) .
C50 N9 1.355(5) .
C51 C60 1.386(5) .
C52 C55 1.398(5) .
C53 C57 1.393(5) .
C54 N3 1.337(5) .
C54 C58 1.378(6) .
C60 N7 1.338(5) .
N2 Ag1 2.298(3) 3
N8 Ag2 2.260(3) 3_545
N9 Ag1 2.294(3) 1_656
Mo1 O1 1.700(4) .
Mo1 O1 1.700(4) 2_655
Mo1 O2 1.824(3) .
Mo1 O2 1.824(3) 2_655
Mo2 O3 1.697(3) .
Mo2 O4 1.705(2) .
Mo2 O5 1.882(3) .
Mo2 O2 1.975(3) .
Mo2 O7 2.302(3) 2_655
Mo2 O6 2.381(3) .
Mo3 O10 1.689(3) .
Mo3 O9 1.697(3) .
Mo3 O11 1.934(3) .
Mo3 O5 1.949(3) .
Mo3 O12 2.316(2) 2_655
Mo3 O6 2.389(3) .
Mo4 O13 1.700(3) 2_655
Mo4 O13 1.700(3) .
Mo4 O11 1.896(3) .
Mo4 O11 1.896(3) 2_655
Mo5 O8 1.700(2) .
Mo5 O7 1.769(3) .
Mo5 O12 1.790(3) .
Mo5 O6 1.790(3) .
O7 Mo2 2.302(3) 2_655
O12 Mo3 2.316(2) 2_655
